data_2108539
loop_
_publ_author_name
'Kahlenberg, Volker'
'Kr\"uger, Hannes'
'Goettgens, Valerie Sue'

_publ_section_title
;
 Structural elucidation of triclinic and monoclinic SFCA-III -- killing
 two birds with one stone
;
_journal_coeditor_code DK5093SUP1
_journal_issue 6
_journal_name_full 'Acta Crystallographica Section B'
_journal_page_first
;
;
_journal_paper_doi 10.1107/S2052520619014380
_journal_volume 75
_journal_year 2019
_chemical_formula_sum 'Al9.12 Ca5.98 Fe30.7 Mg5.34 O72 Si0.86'
_chemical_formula_weight 3506.1
_space_group_IT_number 2
_space_group_name_Hall '-P 1'
_space_group_name_H-M_alt 'P -1'
_symmetry_cell_setting triclinic
_symmetry_Int_Tables_number 2
_symmetry_space_group_name_Hall '-P 1'
_symmetry_space_group_name_H-M 'P -1'
_cell_angle_alpha 93.4888(12)
_cell_angle_beta 107.3209(14)
_cell_angle_gamma 109.6626(14)
_cell_formula_units_Z 1
_cell_length_a 10.3279(2)
_cell_length_b 10.4340(2)
_cell_length_c 14.3794(2)
_cell_measurement_reflns_used 7182
_cell_measurement_temperature 293
_cell_measurement_theta_max 33.9110
_cell_measurement_theta_min 2.2570
_cell_volume 1370.49(5)
_computing_cell_refinement 'CrysAlisPro 1.171.38.43 (Rigaku OD, 2015)'
_computing_data_collection 'CrysAlisPro 1.171.38.43 (Rigaku OD, 2015)'
_computing_data_reduction 'CrysAlisPro 1.171.38.43 (Rigaku OD, 2015)'
_diffrn_ambient_temperature 295(3)
_diffrn_detector 'hybrid pixel CMOS'
_diffrn_detector_area_resol_mean 5.81
_diffrn_detector_type PILATUS2M-F
_diffrn_measured_fraction_theta_full 0.9220
_diffrn_measured_fraction_theta_max 0.7508
_diffrn_measurement_details
;
 Swiss Light Source, Paul Scherrer Insitute, Villigen, Switzerland
 Beamline X06DA (PXIII)
 single omega-scan
 1800 frames, detector distance = 80 mm
 oscillation 0.1 deg, 0.2 sec exposure
;
_diffrn_measurement_device 'single-axis goniometer'
_diffrn_measurement_device_type Aerotech
_diffrn_measurement_method 'rotation method'
_diffrn_measurement_specimen_support fiber
_diffrn_radiation_monochromator
;Bartels Monochromator with dual channel cut crystals (DCCM) 
 in (+--+) geometry
;
_diffrn_radiation_probe x-ray
_diffrn_radiation_source 'SLS super-bending magnet 2.9T, X06DA'
_diffrn_radiation_wavelength 0.72931
_diffrn_reflns_av_R_equivalents 0.0275
_diffrn_reflns_av_sigmaI/netI 0.0636
_diffrn_reflns_limit_h_max 13
_diffrn_reflns_limit_h_min -14
_diffrn_reflns_limit_k_max 14
_diffrn_reflns_limit_k_min -14
_diffrn_reflns_limit_l_max 21
_diffrn_reflns_limit_l_min -22
_diffrn_reflns_number 13305
_diffrn_reflns_theta_full 27.1176
_diffrn_reflns_theta_max 33.9405
_diffrn_reflns_theta_min 1.5472
_diffrn_source synchrotron
_exptl_absorpt_coefficient_mu 9.161
_exptl_absorpt_correction_T_max 1
_exptl_absorpt_correction_T_min 0.75583
_exptl_absorpt_correction_type multi-scan
_exptl_absorpt_process_details
;
CrysAlisPro 1.171.38.43 (Rigaku Oxford Diffraction, 2015)
Empirical absorption correction using spherical harmonics,
 implemented in SCALE3 ABSPACK scaling algorithm.
;
_exptl_crystal_density_diffrn 4.2482
_exptl_crystal_description fragment
_exptl_crystal_F_000 3357
_refine_ls_extinction_method none
_refine_ls_goodness_of_fit_gt 1.82
_refine_ls_goodness_of_fit_ref 1.58
_refine_ls_number_constraints 435
_refine_ls_number_parameters 1171
_refine_ls_number_reflns 14341
_refine_ls_number_restraints 0
_refine_ls_R_factor_all 0.0441
_refine_ls_R_factor_gt 0.0370
_refine_ls_shift/su_max 0.0390
_refine_ls_shift/su_mean 0.0077
_refine_ls_structure_factor_coef F
_refine_ls_weighting_details w=1/(\s^2^(F)+0.0001F^2^)
_refine_ls_weighting_scheme sigma
_refine_ls_wR_factor_gt 0.0543
_refine_ls_wR_factor_ref 0.0564
_reflns_number_gt 10407
_reflns_number_total 14341
_reflns_threshold_expression I>3\s(I)
_cod_data_source_file dk5093sup1.cif
_cod_data_source_block SFCA-III-triclinic
_cod_database_code 2108539

loop_
_space_group_symop_id
_space_group_symop_operation_xyz
1 x,y,z
2 -x,-y,-z

loop_
_atom_site_label
_atom_site_type_symbol
_atom_site_fract_x
_atom_site_fract_y
_atom_site_fract_z
_atom_site_adp_type
_atom_site_U_iso_or_equiv
_atom_site_site_symmetry_multiplicity
_atom_site_occupancy
_atom_site_calc_flag
M1ca Ca 0.07409(12) 0.39311(16) 0.13431(11) Uani 0.0107(3) 2 1 d
M2ca Ca 0.05991(12) 0.92400(17) 0.13497(11) Uani 0.0107(3) 2 1 d
M3fe Fe 0.19422(11) 0.47098(9) 0.38230(17) Uani 0.0079(6) 2 0.84(2) d
M3ca Ca 0.19422(11) 0.47098(9) 0.38230(17) Uani 0.0079(6) 2 0.07(2) d
M3al Al 0.19422(11) 0.47098(9) 0.38230(17) Uani 0.0079(6) 2 0.06(2) d
M3mg Mg 0.19422(11) 0.47098(9) 0.38230(17) Uani 0.0079(6) 2 0.03(2) d
M4fe Fe 0.69628(11) 0.47576(9) 0.39389(15) Uani 0.0070(7) 2 0.68(2) d
M4mg Mg 0.69628(11) 0.47576(9) 0.39389(15) Uani 0.0070(7) 2 0.07(2) d
M4ca Ca 0.69628(11) 0.47576(9) 0.39389(15) Uani 0.0070(7) 2 0.07(2) d
M4al Al 0.69628(11) 0.47576(9) 0.39389(15) Uani 0.0070(7) 2 0.18(2) d
M5fe Fe 0.57559(13) 0.42220(9) 0.17247(14) Uani 0.0076(3) 2 0.811(19) d
M5mg Mg 0.57559(13) 0.42220(9) 0.17247(14) Uani 0.0076(3) 2 0.098(19) d
M5ca Ca 0.57559(13) 0.42220(9) 0.17247(14) Uani 0.0076(3) 2 0.027(19) d
M5al Al 0.57559(13) 0.42220(9) 0.17247(14) Uani 0.0076(3) 2 0.065(19) d
M6fe Fe 0.53267(11) 0.64030(9) 0.06563(15) Uani 0.0079(6) 2 0.75(2) d
M6mg Mg 0.53267(11) 0.64030(9) 0.06563(15) Uani 0.0079(6) 2 0.19(2) d
M6ca Ca 0.53267(11) 0.64030(9) 0.06563(15) Uani 0.0079(6) 2 0.06(2) d
M7fe Fe 0.25005(7) 0.25019(7) 0.49963(5) Uani 0.0077(3) 2 0.583(16) d
M7mg Mg 0.25005(7) 0.25019(7) 0.49963(5) Uani 0.0077(3) 2 0.181(16) d
M7ca Ca 0.25005(7) 0.25019(7) 0.49963(5) Uani 0.0077(3) 2 0.086(16) d
M7al Al 0.25005(7) 0.25019(7) 0.49963(5) Uani 0.0077(3) 2 0.149(16) d
M8fe Fe 0.13607(7) 0.69291(7) 0.27259(5) Uani 0.0072(2) 2 0.767(17) d
M8mg Mg 0.13607(7) 0.69291(7) 0.27259(5) Uani 0.0072(2) 2 0.111(17) d
M8ca Ca 0.13607(7) 0.69291(7) 0.27259(5) Uani 0.0072(2) 2 0.085(17) d
M8al Al 0.13607(7) 0.69291(7) 0.27259(5) Uani 0.0072(2) 2 0.036(17) d
M9fe Fe 0.64276(6) 0.19648(7) 0.28642(5) Uani 0.0067(2) 2 0.753(17) d
M9ca Ca 0.64276(6) 0.19648(7) 0.28642(5) Uani 0.0067(2) 2 0.041(17) d
M9al Al 0.64276(6) 0.19648(7) 0.28642(5) Uani 0.0067(2) 2 0.206(17) d
M10fe Fe 0.53566(17) 0.14366(13) 0.0625(2) Uani 0.0093(8) 2 0.26(2) d
M10mg Mg 0.53566(17) 0.14366(13) 0.0625(2) Uani 0.0093(8) 2 0.49(2) d
M10ca Ca 0.53566(17) 0.14366(13) 0.0625(2) Uani 0.0093(8) 2 0.25(2) d
M11fe Fe 0.59792(14) 0.91329(10) 0.17438(15) Uani 0.0076(3) 2 0.701(19) d
M11mg Mg 0.59792(14) 0.91329(10) 0.17438(15) Uani 0.0076(3) 2 0.116(19) d
M11ca Ca 0.59792(14) 0.91329(10) 0.17438(15) Uani 0.0076(3) 2 0.033(19) d
M11al Al 0.59792(14) 0.91329(10) 0.17438(15) Uani 0.0076(3) 2 0.151(19) d
M12fe Fe 0.69744(11) 0.97118(9) 0.39487(15) Uani 0.0076(7) 2 0.68(2) d
M12mg Mg 0.69744(11) 0.97118(9) 0.39487(15) Uani 0.0076(7) 2 0.06(2) d
M12ca Ca 0.69744(11) 0.97118(9) 0.39487(15) Uani 0.0076(7) 2 0.06(2) d
M12al Al 0.69744(11) 0.97118(9) 0.39487(15) Uani 0.0076(7) 2 0.20(2) d
M13fe Fe 0.18820(12) 0.97022(9) 0.38213(17) Uani 0.0073(6) 2 0.81(2) d
M13mg Mg 0.18820(12) 0.97022(9) 0.38213(17) Uani 0.0073(6) 2 0.05(2) d
M13ca Ca 0.18820(12) 0.97022(9) 0.38213(17) Uani 0.0073(6) 2 0.06(2) d
M13al Al 0.18820(12) 0.97022(9) 0.38213(17) Uani 0.0073(6) 2 0.07(2) d
M14fe Fe 0.39129(6) 0.94820(7) 0.27645(4) Uani 0.0064(2) 2 0.777(17) d
M14mg Mg 0.39129(6) 0.94820(7) 0.27645(4) Uani 0.0064(2) 2 0.049(17) d
M14ca Ca 0.39129(6) 0.94820(7) 0.27645(4) Uani 0.0064(2) 2 0.046(17) d
M14al Al 0.39129(6) 0.94820(7) 0.27645(4) Uani 0.0064(2) 2 0.128(17) d
M15fe Fe 0.88525(6) 0.44061(7) 0.27578(5) Uani 0.0072(2) 2 0.800(17) d
M15mg Mg 0.88525(6) 0.44061(7) 0.27578(5) Uani 0.0072(2) 2 0.047(17) d
M15ca Ca 0.88525(6) 0.44061(7) 0.27578(5) Uani 0.0072(2) 2 0.041(17) d
M15al Al 0.88525(6) 0.44061(7) 0.27578(5) Uani 0.0072(2) 2 0.112(17) d
M16fe Fe 0 0 0.5 Uani 0.0079(4) 1 0.349(16) d
M16mg Mg 0 0 0.5 Uani 0.0079(4) 1 0.369(16) d
M16ca Ca 0 0 0.5 Uani 0.0079(4) 1 0.065(16) d
M16al Al 0 0 0.5 Uani 0.0079(4) 1 0.217(16) d
M17fe Fe 0.5 0.5 0.5 Uani 0.0071(4) 1 0.340(16) d
M17mg Mg 0.5 0.5 0.5 Uani 0.0071(4) 1 0.411(16) d
M17ca Ca 0.5 0.5 0.5 Uani 0.0071(4) 1 0.063(16) d
M17al Al 0.5 0.5 0.5 Uani 0.0071(4) 1 0.186(16) d
T1al Al 0.8178(3) 0.0604(3) 0.06199(19) Uani 0.0086(6) 2 0.578(15) d
T1fe Fe 0.8178(3) 0.0604(3) 0.06199(19) Uani 0.0086(6) 2 0.118(15) d
T1si Si 0.8178(3) 0.0604(3) 0.06199(19) Uani 0.0086(6) 2 0.303(15) d
T2fe Fe 0.2411(3) 0.7238(3) 0.06752(16) Uani 0.0068(5) 2 0.284(16) d
T2al Al 0.2411(3) 0.7238(3) 0.06752(16) Uani 0.0068(5) 2 0.702(16) d
T2si Si 0.2411(3) 0.7238(3) 0.06752(16) Uani 0.0068(5) 2 0.014(16) d
T3fe Fe 0.8263(2) 0.5543(2) 0.06247(15) Uani 0.0074(4) 2 0.434(17) d
T3al Al 0.8263(2) 0.5543(2) 0.06247(15) Uani 0.0074(4) 2 0.566(17) d
T4al Al 0.2391(3) 0.2221(3) 0.05608(18) Uani 0.0080(5) 2 0.684(15) d
T4fe Fe 0.2391(3) 0.2221(3) 0.05608(18) Uani 0.0080(5) 2 0.203(15) d
T4si Si 0.2391(3) 0.2221(3) 0.05608(18) Uani 0.0080(5) 2 0.113(15) d
T5fe Fe 0.95275(7) 0.14256(7) 0.28969(5) Uani 0.0063(2) 2 0.674(16) d
T5al Al 0.95275(7) 0.14256(7) 0.28969(5) Uani 0.0063(2) 2 0.262(16) d
T5mg Mg 0.95275(7) 0.14256(7) 0.28969(5) Uani 0.0063(2) 2 0.064(16) d
T6fe Fe 0.33479(7) 0.25227(7) 0.28757(5) Uani 0.0061(2) 2 0.719(17) d
T6al Al 0.33479(7) 0.25227(7) 0.28757(5) Uani 0.0061(2) 2 0.203(17) d
T6mg Mg 0.33479(7) 0.25227(7) 0.28757(5) Uani 0.0061(2) 2 0.079(17) d
T7fe Fe 0.93930(7) 0.31283(7) 0.50435(5) Uani 0.0068(3) 2 0.739(17) d
T7mg Mg 0.93930(7) 0.31283(7) 0.50435(5) Uani 0.0068(3) 2 0.261(17) d
T8fe Fe 0.56482(7) 0.18951(7) 0.50454(5) Uani 0.0069(3) 2 0.749(17) d
T8mg Mg 0.56482(7) 0.18951(7) 0.50454(5) Uani 0.0069(3) 2 0.250(17) d
T9fe Fe 0.45403(6) 0.63412(6) 0.28093(4) Uani 0.0061(2) 2 0.930(18) d
T9mg Mg 0.45403(6) 0.63412(6) 0.28093(4) Uani 0.0061(2) 2 0.070(18) d
T10fe Fe 0.82775(6) 0.75612(6) 0.28128(4) Uani 0.0063(2) 2 0.940(19) d
T10mg Mg 0.82775(6) 0.75612(6) 0.28128(4) Uani 0.0063(2) 2 0.060(19) d
O1 O 0.8580(8) 0.2237(8) 0.0334(5) Uani 0.0152(15) 2 1 d
O2 O 0.1645(8) 0.5425(8) 0.0395(5) Uani 0.0153(15) 2 1 d
O3 O 0.9540(7) 0.5411(6) 0.1762(5) Uani 0.0105(13) 2 1 d
O4 O 0.2591(8) 0.5699(8) 0.2807(6) Uani 0.0120(15) 2 1 d
O5 O 0.0104(7) 0.3299(8) 0.2846(6) Uani 0.0105(14) 2 1 d
O6 O 0.2299(8) 0.2764(7) 0.1707(5) Uani 0.0138(14) 2 1 d
O7 O 0.0700(9) 0.5887(8) 0.3777(6) Uani 0.0149(16) 2 1 d
O8 O 0.6323(8) 0.3918(9) 0.5028(6) Uani 0.0166(18) 2 1 d
O9 O 0.1399(9) 0.3810(9) 0.4981(6) Uani 0.0178(18) 2 1 d
O10 O 0.3179(8) 0.3495(8) 0.3941(5) Uani 0.0113(14) 2 1 d
O11 O 0.8112(9) 0.3531(9) 0.3855(5) Uani 0.0121(16) 2 1 d
O12 O 0.5276(8) 0.3224(9) 0.2870(6) Uani 0.0140(17) 2 1 d
O13 O 0.7633(9) 0.5620(8) 0.2831(6) Uani 0.0130(17) 2 1 d
O14 O 0.5757(9) 0.5958(9) 0.3966(5) Uani 0.0129(16) 2 1 d
O15 O 0.6982(9) 0.3034(8) 0.1857(5) Uani 0.0111(14) 2 1 d
O16 O 0.4227(9) 0.2799(9) 0.0563(5) Uani 0.0110(15) 2 1 d
O17 O 0.6373(10) 0.5073(9) 0.0608(5) Uani 0.0116(17) 2 1 d
O18 O 0.4757(9) 0.5470(9) 0.1734(6) Uani 0.0152(16) 2 1 d
O19 O 0.4273(9) 0.7710(9) 0.0681(5) Uani 0.0130(16) 2 1 d
O20 O 0.7006(9) 0.7895(8) 0.1721(5) Uani 0.0139(15) 2 1 d
O21 O 0.8198(9) 0.8507(9) 0.3965(5) Uani 0.0106(15) 2 1 d
O22 O 0.3588(9) 0.1187(9) 0.4983(6) Uani 0.0159(18) 2 1 d
O23 O 0.0752(8) 0.0969(8) 0.3951(5) Uani 0.0114(14) 2 1 d
O24 O 0.2221(7) 0.7959(6) 0.1779(5) Uani 0.0099(12) 2 1 d
O25 O 0.0210(8) 0.8197(8) 0.2807(6) Uani 0.0130(15) 2 1 d
O26 O 0.3078(8) 0.8507(8) 0.3785(6) Uani 0.0136(16) 2 1 d
O27 O 0.5734(9) 0.0891(9) 0.3860(5) Uani 0.0133(16) 2 1 d
O28 O 0.7601(9) 0.0718(8) 0.2883(6) Uani 0.0124(17) 2 1 d
O29 O 0.4872(9) 0.0418(8) 0.1859(5) Uani 0.0118(14) 2 1 d
O30 O 0.6401(10) 0.0054(11) 0.0635(6) Uani 0.0175(19) 2 1 d
O31 O 0.5220(8) 0.8319(8) 0.2848(6) Uani 0.0132(17) 2 1 d
O32 O 0.8703(8) 0.1080(9) 0.5031(6) Uani 0.0176(18) 2 1 d
O33 O 0.2728(7) 0.0614(7) 0.2842(6) Uani 0.0100(14) 2 1 d
O34 O 0.8770(8) 0.7258(8) 0.0333(5) Uani 0.0134(14) 2 1 d
O35 O 0.1625(9) 0.0402(8) 0.0266(5) Uani 0.0170(16) 2 1 d
O36 O 0.9423(8) 0.0610(7) 0.1728(5) Uani 0.0139(14) 2 1 d

loop_
_atom_site_aniso_label
_atom_site_aniso_type_symbol
_atom_site_aniso_U_11
_atom_site_aniso_U_22
_atom_site_aniso_U_33
_atom_site_aniso_U_12
_atom_site_aniso_U_13
_atom_site_aniso_U_23
M1ca Ca 0.0115(4) 0.0108(5) 0.0116(4) 0.0051(3) 0.0053(3) 0.0012(4)
M2ca Ca 0.0108(4) 0.0115(5) 0.0109(4) 0.0052(3) 0.0041(3) 0.0018(4)
M3fe Fe 0.0077(7) 0.0085(9) 0.0077(7) 0.0033(5) 0.0031(3) 0.0002(3)
M3ca Ca 0.0077(7) 0.0085(9) 0.0077(7) 0.0033(5) 0.0031(3) 0.0002(3)
M3al Al 0.0077(7) 0.0085(9) 0.0077(7) 0.0033(5) 0.0031(3) 0.0002(3)
M3mg Mg 0.0077(7) 0.0085(9) 0.0077(7) 0.0033(5) 0.0031(3) 0.0002(3)
M4fe Fe 0.0077(10) 0.0073(10) 0.0072(10) 0.0034(7) 0.0034(4) -0.0002(3)
M4mg Mg 0.0077(10) 0.0073(10) 0.0072(10) 0.0034(7) 0.0034(4) -0.0002(3)
M4ca Ca 0.0077(10) 0.0073(10) 0.0072(10) 0.0034(7) 0.0034(4) -0.0002(3)
M4al Al 0.0077(10) 0.0073(10) 0.0072(10) 0.0034(7) 0.0034(4) -0.0002(3)
M5fe Fe 0.0064(4) 0.0087(4) 0.0082(4) 0.0038(3) 0.0022(3) -0.0001(3)
M5mg Mg 0.0064(4) 0.0087(4) 0.0082(4) 0.0038(3) 0.0022(3) -0.0001(3)
M5ca Ca 0.0064(4) 0.0087(4) 0.0082(4) 0.0038(3) 0.0022(3) -0.0001(3)
M5al Al 0.0064(4) 0.0087(4) 0.0082(4) 0.0038(3) 0.0022(3) -0.0001(3)
M6fe Fe 0.0087(7) 0.0092(10) 0.0077(8) 0.0046(6) 0.0043(4) 0.0004(3)
M6mg Mg 0.0087(7) 0.0092(10) 0.0077(8) 0.0046(6) 0.0043(4) 0.0004(3)
M6ca Ca 0.0087(7) 0.0092(10) 0.0077(8) 0.0046(6) 0.0043(4) 0.0004(3)
M7fe Fe 0.0083(4) 0.0080(5) 0.0078(4) 0.0039(3) 0.0031(3) 0.0009(3)
M7mg Mg 0.0083(4) 0.0080(5) 0.0078(4) 0.0039(3) 0.0031(3) 0.0009(3)
M7ca Ca 0.0083(4) 0.0080(5) 0.0078(4) 0.0039(3) 0.0031(3) 0.0009(3)
M7al Al 0.0083(4) 0.0080(5) 0.0078(4) 0.0039(3) 0.0031(3) 0.0009(3)
M8fe Fe 0.0065(3) 0.0071(4) 0.0084(3) 0.0023(2) 0.0035(2) 0.0011(2)
M8mg Mg 0.0065(3) 0.0071(4) 0.0084(3) 0.0023(2) 0.0035(2) 0.0011(2)
M8ca Ca 0.0065(3) 0.0071(4) 0.0084(3) 0.0023(2) 0.0035(2) 0.0011(2)
M8al Al 0.0065(3) 0.0071(4) 0.0084(3) 0.0023(2) 0.0035(2) 0.0011(2)
M9fe Fe 0.0065(3) 0.0062(4) 0.0082(3) 0.0024(2) 0.0035(2) 0.0011(2)
M9ca Ca 0.0065(3) 0.0062(4) 0.0082(3) 0.0024(2) 0.0035(2) 0.0011(2)
M9al Al 0.0065(3) 0.0062(4) 0.0082(3) 0.0024(2) 0.0035(2) 0.0011(2)
M10fe Fe 0.0113(11) 0.0109(13) 0.0072(11) 0.0066(8) 0.0030(5) 0.0000(4)
M10mg Mg 0.0113(11) 0.0109(13) 0.0072(11) 0.0066(8) 0.0030(5) 0.0000(4)
M10ca Ca 0.0113(11) 0.0109(13) 0.0072(11) 0.0066(8) 0.0030(5) 0.0000(4)
M11fe Fe 0.0069(4) 0.0075(4) 0.0086(4) 0.0028(3) 0.0033(3) -0.0006(3)
M11mg Mg 0.0069(4) 0.0075(4) 0.0086(4) 0.0028(3) 0.0033(3) -0.0006(3)
M11ca Ca 0.0069(4) 0.0075(4) 0.0086(4) 0.0028(3) 0.0033(3) -0.0006(3)
M11al Al 0.0069(4) 0.0075(4) 0.0086(4) 0.0028(3) 0.0033(3) -0.0006(3)
M12fe Fe 0.0083(10) 0.0086(10) 0.0077(10) 0.0042(7) 0.0040(4) 0.0008(4)
M12mg Mg 0.0083(10) 0.0086(10) 0.0077(10) 0.0042(7) 0.0040(4) 0.0008(4)
M12ca Ca 0.0083(10) 0.0086(10) 0.0077(10) 0.0042(7) 0.0040(4) 0.0008(4)
M12al Al 0.0083(10) 0.0086(10) 0.0077(10) 0.0042(7) 0.0040(4) 0.0008(4)
M13fe Fe 0.0081(7) 0.0070(9) 0.0074(8) 0.0028(5) 0.0039(3) -0.0006(3)
M13mg Mg 0.0081(7) 0.0070(9) 0.0074(8) 0.0028(5) 0.0039(3) -0.0006(3)
M13ca Ca 0.0081(7) 0.0070(9) 0.0074(8) 0.0028(5) 0.0039(3) -0.0006(3)
M13al Al 0.0081(7) 0.0070(9) 0.0074(8) 0.0028(5) 0.0039(3) -0.0006(3)
M14fe Fe 0.0050(3) 0.0074(4) 0.0075(3) 0.0023(2) 0.0034(2) 0.0002(2)
M14mg Mg 0.0050(3) 0.0074(4) 0.0075(3) 0.0023(2) 0.0034(2) 0.0002(2)
M14ca Ca 0.0050(3) 0.0074(4) 0.0075(3) 0.0023(2) 0.0034(2) 0.0002(2)
M14al Al 0.0050(3) 0.0074(4) 0.0075(3) 0.0023(2) 0.0034(2) 0.0002(2)
M15fe Fe 0.0060(3) 0.0083(4) 0.0087(3) 0.0034(2) 0.0036(2) 0.0023(2)
M15mg Mg 0.0060(3) 0.0083(4) 0.0087(3) 0.0034(2) 0.0036(2) 0.0023(2)
M15ca Ca 0.0060(3) 0.0083(4) 0.0087(3) 0.0034(2) 0.0036(2) 0.0023(2)
M15al Al 0.0060(3) 0.0083(4) 0.0087(3) 0.0034(2) 0.0036(2) 0.0023(2)
M16fe Fe 0.0070(5) 0.0098(6) 0.0078(5) 0.0034(4) 0.0035(4) 0.0000(4)
M16mg Mg 0.0070(5) 0.0098(6) 0.0078(5) 0.0034(4) 0.0035(4) 0.0000(4)
M16ca Ca 0.0070(5) 0.0098(6) 0.0078(5) 0.0034(4) 0.0035(4) 0.0000(4)
M16al Al 0.0070(5) 0.0098(6) 0.0078(5) 0.0034(4) 0.0035(4) 0.0000(4)
M17fe Fe 0.0057(5) 0.0087(6) 0.0076(5) 0.0030(4) 0.0030(4) 0.0017(4)
M17mg Mg 0.0057(5) 0.0087(6) 0.0076(5) 0.0030(4) 0.0030(4) 0.0017(4)
M17ca Ca 0.0057(5) 0.0087(6) 0.0076(5) 0.0030(4) 0.0030(4) 0.0017(4)
M17al Al 0.0057(5) 0.0087(6) 0.0076(5) 0.0030(4) 0.0030(4) 0.0017(4)
T1al Al 0.0064(8) 0.0094(9) 0.0094(8) 0.0022(6) 0.0035(5) -0.0017(5)
T1fe Fe 0.0064(8) 0.0094(9) 0.0094(8) 0.0022(6) 0.0035(5) -0.0017(5)
T1si Si 0.0064(8) 0.0094(9) 0.0094(8) 0.0022(6) 0.0035(5) -0.0017(5)
T2fe Fe 0.0064(6) 0.0076(7) 0.0078(6) 0.0032(5) 0.0041(5) -0.0002(5)
T2al Al 0.0064(6) 0.0076(7) 0.0078(6) 0.0032(5) 0.0041(5) -0.0002(5)
T2si Si 0.0064(6) 0.0076(7) 0.0078(6) 0.0032(5) 0.0041(5) -0.0002(5)
T3fe Fe 0.0064(6) 0.0089(7) 0.0077(6) 0.0033(4) 0.0035(4) -0.0008(4)
T3al Al 0.0064(6) 0.0089(7) 0.0077(6) 0.0033(4) 0.0035(4) -0.0008(4)
T4al Al 0.0071(7) 0.0096(8) 0.0081(7) 0.0033(5) 0.0037(5) -0.0004(5)
T4fe Fe 0.0071(7) 0.0096(8) 0.0081(7) 0.0033(5) 0.0037(5) -0.0004(5)
T4si Si 0.0071(7) 0.0096(8) 0.0081(7) 0.0033(5) 0.0037(5) -0.0004(5)
T5fe Fe 0.0057(3) 0.0069(4) 0.0072(3) 0.0026(2) 0.0030(2) 0.0013(2)
T5al Al 0.0057(3) 0.0069(4) 0.0072(3) 0.0026(2) 0.0030(2) 0.0013(2)
T5mg Mg 0.0057(3) 0.0069(4) 0.0072(3) 0.0026(2) 0.0030(2) 0.0013(2)
T6fe Fe 0.0059(3) 0.0063(4) 0.0068(3) 0.0022(2) 0.0032(2) 0.0008(2)
T6al Al 0.0059(3) 0.0063(4) 0.0068(3) 0.0022(2) 0.0032(2) 0.0008(2)
T6mg Mg 0.0059(3) 0.0063(4) 0.0068(3) 0.0022(2) 0.0032(2) 0.0008(2)
T7fe Fe 0.0064(3) 0.0069(4) 0.0078(3) 0.0027(2) 0.0033(2) 0.0002(2)
T7mg Mg 0.0064(3) 0.0069(4) 0.0078(3) 0.0027(2) 0.0033(2) 0.0002(2)
T8fe Fe 0.0061(3) 0.0076(4) 0.0078(3) 0.0034(3) 0.0027(2) 0.0008(2)
T8mg Mg 0.0061(3) 0.0076(4) 0.0078(3) 0.0034(3) 0.0027(2) 0.0008(2)
T9fe Fe 0.0058(3) 0.0062(3) 0.0076(3) 0.0028(2) 0.0034(2) 0.0014(2)
T9mg Mg 0.0058(3) 0.0062(3) 0.0076(3) 0.0028(2) 0.0034(2) 0.0014(2)
T10fe Fe 0.0051(3) 0.0071(3) 0.0076(3) 0.0026(2) 0.0031(2) 0.0006(2)
T10mg Mg 0.0051(3) 0.0071(3) 0.0076(3) 0.0026(2) 0.0031(2) 0.0006(2)
O1 O 0.016(2) 0.014(2) 0.0128(18) 0.0067(16) 0.0008(15) -0.0008(15)
O2 O 0.0183(19) 0.013(2) 0.017(2) 0.0052(16) 0.0105(16) 0.0011(16)
O3 O 0.0087(16) 0.012(2) 0.0107(16) 0.0041(13) 0.0036(13) -0.0012(14)
O4 O 0.0119(19) 0.012(2) 0.0119(19) 0.0032(15) 0.0048(15) 0.0040(15)
O5 O 0.0077(17) 0.016(2) 0.0089(17) 0.0071(15) 0.0024(13) -0.0006(14)
O6 O 0.0118(16) 0.018(2) 0.0134(18) 0.0091(15) 0.0030(13) 0.0023(15)
O7 O 0.0134(18) 0.011(2) 0.021(3) 0.0063(15) 0.0043(17) 0.0070(18)
O8 O 0.012(2) 0.026(3) 0.013(2) 0.0074(19) 0.0046(16) 0.0009(19)
O9 O 0.021(3) 0.015(2) 0.014(2) 0.007(2) 0.0015(18) 0.0004(17)
O10 O 0.0126(17) 0.0100(19) 0.011(2) 0.0032(14) 0.0056(14) -0.0007(14)
O11 O 0.013(2) 0.010(2) 0.015(2) 0.0033(17) 0.0100(17) 0.0017(16)
O12 O 0.009(2) 0.017(3) 0.015(2) 0.0042(18) 0.0033(17) -0.0030(18)
O13 O 0.013(2) 0.014(2) 0.016(2) 0.0056(18) 0.0093(18) 0.0044(17)
O14 O 0.011(2) 0.015(2) 0.014(2) 0.0059(17) 0.0052(16) 0.0019(16)
O15 O 0.0146(18) 0.008(2) 0.016(2) 0.0064(14) 0.0088(15) 0.0072(16)
O16 O 0.0088(19) 0.014(2) 0.0107(18) 0.0018(16) 0.0065(15) 0.0027(15)
O17 O 0.013(2) 0.016(3) 0.011(2) 0.0086(19) 0.0070(17) 0.0057(17)
O18 O 0.013(2) 0.018(2) 0.017(2) 0.0067(16) 0.0078(16) 0.0015(16)
O19 O 0.0062(18) 0.012(2) 0.019(2) 0.0019(16) 0.0042(16) -0.0005(17)
O20 O 0.0130(18) 0.014(2) 0.015(2) 0.0051(15) 0.0057(15) 0.0058(16)
O21 O 0.012(2) 0.009(2) 0.0114(19) 0.0022(16) 0.0068(14) 0.0009(15)
O22 O 0.022(3) 0.013(2) 0.014(2) 0.0062(19) 0.0075(19) 0.0055(16)
O23 O 0.0138(18) 0.0110(19) 0.012(2) 0.0062(14) 0.0052(15) 0.0024(15)
O24 O 0.0094(16) 0.0082(18) 0.0109(16) 0.0023(13) 0.0029(12) 0.0006(14)
O25 O 0.0119(19) 0.015(2) 0.0092(18) 0.0029(15) 0.0021(14) -0.0003(15)
O26 O 0.015(2) 0.0081(19) 0.019(2) 0.0022(15) 0.0097(18) -0.0015(16)
O27 O 0.009(2) 0.013(2) 0.015(2) 0.0033(16) 0.0032(16) 0.0007(17)
O28 O 0.012(2) 0.009(2) 0.018(2) 0.0042(17) 0.0083(18) 0.0052(17)
O29 O 0.0102(18) 0.015(2) 0.0116(19) 0.0066(15) 0.0040(15) 0.0026(15)
O30 O 0.013(2) 0.027(3) 0.015(2) 0.007(2) 0.0094(19) 0.006(2)
O31 O 0.009(2) 0.014(2) 0.015(2) 0.0050(18) 0.0022(17) 0.0014(17)
O32 O 0.011(2) 0.029(3) 0.014(2) 0.009(2) 0.0039(16) 0.0011(20)
O33 O 0.0098(18) 0.010(2) 0.0120(18) 0.0048(14) 0.0049(14) 0.0025(14)
O34 O 0.0141(19) 0.011(2) 0.0122(18) 0.0027(14) 0.0026(14) 0.0024(15)
O35 O 0.020(2) 0.013(2) 0.017(2) 0.0050(16) 0.0093(16) -0.0050(16)
O36 O 0.0143(18) 0.016(2) 0.0137(17) 0.0090(14) 0.0051(14) -0.0025(14)

loop_
_atom_type_symbol
_atom_type_scat_dispersion_real
_atom_type_scat_dispersion_imag
_atom_type_scat_source
Al 0.0690 0.0555 'International Tables Vol C tables 4.2.6.8 and 6.1.1.1'
Ca 0.2370 0.3270 'International Tables Vol C tables 4.2.6.8 and 6.1.1.1'
Fe 0.3522 0.8938 'International Tables Vol C tables 4.2.6.8 and 6.1.1.1'
Mg 0.0528 0.0395 'International Tables Vol C tables 4.2.6.8 and 6.1.1.1'
O 0.0122 0.0066 'International Tables Vol C tables 4.2.6.8 and 6.1.1.1'
Si 0.0877 0.0759 'International Tables Vol C tables 4.2.6.8 and 6.1.1.1'

loop_
_geom_bond_atom_site_label_1
_geom_bond_atom_site_label_2
_geom_bond_site_symmetry_2
_geom_bond_distance
T1fe_2 O1_2 3_676 1.729(5)
T1fe_2 O6_2 . 1.711(5)
T1fe_2 O30_2 . 1.718(6)
T1fe_2 O35_2 3_576 1.690(5)
T2fe_2 O3_2 1_455 1.795(4)
T2fe_2 O19_2 . 1.789(6)
T2fe_2 O34_2 3_575 1.723(5)
T2fe_2 O35_2 . 1.774(5)
T3fe_2 O2_2 . 1.766(5)
T3fe_2 O17_2 . 1.823(6)
T3fe_2 O24_2 . 1.815(4)
T3fe_2 O34_2 . 1.795(5)
T4fe_2 O1_2 1_454 1.734(5)
T4fe_2 O2_2 3_575 1.764(5)
T4fe_2 O16_2 . 1.758(5)
T4fe_2 O36_2 . 1.737(4)
T5fe_2 O6_2 1_554 1.802(4)
T5fe_2 O10_2 1_554 1.856(5)
T5fe_2 O28_2 1_554 1.882(4)
T5fe_2 O33_2 . 1.852(4)
T6fe_2 O5_2 . 1.861(5)
T6fe_2 O12_2 1_656 1.880(4)
T6fe_2 O23_2 4_565 1.862(5)
T6fe_2 O36_2 1_656 1.801(4)
T7fe_2 O7_2 4_464 1.979(5)
T7fe_2 O11_2 . 1.973(5)
T7fe_2 O22_2 4_564 1.976(5)
T7fe_2 O32_2 1_554 1.978(5)
T8fe_2 O8_2 . 1.972(5)
T8fe_2 O9_2 . 1.971(5)
T8fe_2 O26_2 . 1.969(5)
T8fe_2 O27_2 4_564 1.967(5)
T9fe_2 O14_2 4_464 1.926(5)
T9fe_2 O18_2 . 1.859(5)
T9fe_2 O25_2 1_455 1.915(4)
T9fe_2 O31_2 . 1.948(5)
T10fe_2 O4_2 . 1.904(4)
T10fe_2 O13_2 . 1.941(4)
T10fe_2 O20_2 . 1.849(5)
T10fe_2 O21_2 . 1.919(5)
M1ca_2 O1_2 . 2.333(4)
M1ca_2 O2_2 . 2.326(4)
M1ca_2 O3_2 . 2.432(5)
M1ca_2 O4_2 . 2.491(4)
M1ca_2 O5_2 . 2.487(5)
M1ca_2 O6_2 . 2.295(5)
M2ca_2 O24_2 . 2.428(5)
M2ca_2 O25_2 . 2.506(4)
M2ca_2 O33_2 . 2.504(4)
M2ca_2 O34_2 3_675 2.303(4)
M2ca_2 O35_2 3_575 2.306(4)
M2ca_2 O36_2 1_655 2.291(5)
M3fe_2 O4_2 . 1.993(4)
M3fe_2 O5_2 . 1.994(4)
M3fe_2 O7_2 . 2.036(6)
M3fe_2 O8_2 . 2.049(4)
M3fe_2 O9_2 4_565 2.094(4)
M3fe_2 O10_2 . 2.068(6)
M4fe_2 O8_2 4_464 2.023(4)
M4fe_2 O9_2 . 2.003(4)
M4fe_2 O11_2 . 2.052(6)
M4fe_2 O12_2 . 2.026(4)
M4fe_2 O13_2 . 2.024(4)
M4fe_2 O14_2 4_464 2.057(6)
M5fe_2 O12_2 . 2.095(4)
M5fe_2 O13_2 . 2.092(4)
M5fe_2 O15_2 . 2.052(6)
M5fe_2 O16_2 . 2.004(4)
M5fe_2 O17_2 . 2.037(4)
M5fe_2 O18_2 . 1.922(6)
M6fe_2 O16_2 3_575 2.104(4)
M6fe_2 O17_2 . 2.063(6)
M6fe_2 O17_2 3_575 2.164(4)
M6fe_2 O18_2 . 2.009(4)
M6fe_2 O19_2 . 2.043(6)
M6fe_2 O20_2 . 2.020(4)
M7fe_2 O9_2 . 2.030(6)
M7fe_2 O10_2 4_464 2.057(4)
M7fe_2 O14_2 4_464 2.036(4)
M7fe_2 O21_2 . 2.036(4)
M7fe_2 O22_2 . 2.038(6)
M7fe_2 O23_2 . 2.063(4)
M8fe_2 O3_2 . 2.022(4)
M8fe_2 O4_2 . 2.053(5)
M8fe_2 O7_2 . 2.069(4)
M8fe_2 O24_2 . 2.029(4)
M8fe_2 O25_2 . 2.053(5)
M8fe_2 O26_2 . 2.071(4)
M9fe_2 O11_2 1_556 2.017(4)
M9fe_2 O12_2 1_556 2.067(6)
M9fe_2 O15_2 1_556 1.978(4)
M9fe_2 O27_2 . 2.017(4)
M9fe_2 O28_2 . 2.066(5)
M9fe_2 O29_2 . 1.972(4)
M10fe_2 O15_2 1_556 2.158(4)
M10fe_2 O16_2 1_556 2.141(6)
M10fe_2 O19_2 3_576 2.219(4)
M10fe_2 O29_2 . 2.214(4)
M10fe_2 O30_2 . 2.112(7)
M10fe_2 O30_2 3_576 2.186(5)
M11fe_2 O19_2 . 1.997(4)
M11fe_2 O20_2 . 1.942(6)
M11fe_2 O28_2 . 2.096(4)
M11fe_2 O29_2 . 2.068(6)
M11fe_2 O30_2 . 1.975(5)
M11fe_2 O31_2 . 2.085(4)
M12fe_2 O21_2 . 2.062(6)
M12fe_2 O22_2 . 1.992(4)
M12fe_2 O27_2 . 2.052(6)
M12fe_2 O28_2 . 2.018(4)
M12fe_2 O31_2 . 2.012(4)
M12fe_2 O32_2 . 2.014(4)
M13fe_2 O22_2 4_564 2.092(4)
M13fe_2 O23_2 4_564 2.063(6)
M13fe_2 O25_2 . 1.983(4)
M13fe_2 O26_2 . 2.046(6)
M13fe_2 O32_2 4_564 2.043(5)
M13fe_2 O33_2 . 1.994(4)
M14fe_2 O3_2 1_455 2.003(4)
M14fe_2 O5_2 1_455 2.008(5)
M14fe_2 O7_2 1_455 2.056(4)
M14fe_2 O27_2 . 2.089(4)
M14fe_2 O29_2 . 1.980(4)
M14fe_2 O31_2 . 2.079(5)
M15fe_2 O11_2 . 2.091(4)
M15fe_2 O13_2 . 2.076(5)
M15fe_2 O15_2 . 1.982(4)
M15fe_2 O24_2 . 1.997(4)
M15fe_2 O26_2 . 2.062(4)
M15fe_2 O33_2 . 2.008(5)
M16fe_2 O8_2 . 2.052(6)
M16fe_2 O10_2 . 2.074(4)
M16fe_2 O14_2 . 2.044(4)
M16fe_2 O21_2 . 2.050(4)
M16fe_2 O23_2 . 2.078(4)
M16fe_2 O32_2 . 2.059(6)

loop_
_twin_individual_id
_twin_individual_mass_fraction_refined
_twin_individual_twin_matrix_11
_twin_individual_twin_matrix_12
_twin_individual_twin_matrix_13
_twin_individual_twin_matrix_21
_twin_individual_twin_matrix_22
_twin_individual_twin_matrix_23
_twin_individual_twin_matrix_31
_twin_individual_twin_matrix_32
_twin_individual_twin_matrix_33
1 0.375(7) 1 0 0 0 1 0 0 0 1
2 0.625(7) 1 -1 0 0 -0.5 1 0 -2 0

_cod_database_fobs_code 2108539
